data_7702526
loop_
_publ_author_name
'F\'elix, Vitor'
'Costa, Judite'
'Delgado, Rita'
'Drew, Michael G. B.'
'Duarte, Maria Teresa'
'Resende, Catarina'

_publ_section_title
;
 X-Ray diffraction and molecular mechanics studies of 12-, 13-, and
 14-membered tetraaza macrocycles containing pyridine: effect of the
 macrocyclic cavity size on the selectivity of the metal ion
;
_journal_issue 9
_journal_name_full 'Journal of the Chemical Society, Dalton Transactions'
_journal_page_first 1462
_journal_paper_doi 10.1039/b009773j
_journal_year 2001
_chemical_formula_sum 'C11 H18 Br Cl Cu N4 O4'
_chemical_formula_weight 449.19
_space_group_IT_number 14
_space_group_name_Hall '-P 2yab'
_space_group_name_H-M_alt 'P 1 21/a 1'
_symmetry_cell_setting orthorhombic
_symmetry_space_group_name_H-M 'P 1 21/a 1'
_atom_sites_solution_hydrogens geom
_atom_sites_solution_primary direct
_atom_sites_solution_secondary difmap
_audit_creation_method SHELXL-97
_cell_angle_alpha 90.00
_cell_angle_beta 90.00
_cell_angle_gamma 90.00
_cell_formula_units_Z 8
_cell_length_a 7.950(11)
_cell_length_b 22.307(27)
_cell_length_c 18.298(23)
_cell_measurement_temperature 293(2)
_cell_volume 3245(7)
_computing_structure_refinement 'SHELXL-97 (Sheldrick, 1997)'
_computing_structure_solution 'SHELXS-97 (Sheldrick, 1990)'
_diffrn_ambient_temperature 293(2)
_diffrn_measured_fraction_theta_full 0.819
_diffrn_measured_fraction_theta_max 0.819
_diffrn_measurement_device_type 'MAR research image plate system'
_diffrn_radiation_monochromator graphite
_diffrn_radiation_source 'fine-focus sealed tube'
_diffrn_radiation_type MoK\a
_diffrn_radiation_wavelength 0.71073
_diffrn_reflns_av_R_equivalents 0.0448
_diffrn_reflns_av_sigmaI/netI 0.0623
_diffrn_reflns_limit_h_max 8
_diffrn_reflns_limit_h_min 0
_diffrn_reflns_limit_k_max 27
_diffrn_reflns_limit_k_min -27
_diffrn_reflns_limit_l_max 21
_diffrn_reflns_limit_l_min -21
_diffrn_reflns_number 9223
_diffrn_reflns_theta_full 26.04
_diffrn_reflns_theta_max 26.04
_diffrn_reflns_theta_min 2.41
_exptl_absorpt_coefficient_mu 3.995
_exptl_absorpt_correction_type empirical
_exptl_crystal_density_diffrn 1.839
_exptl_crystal_density_method 'not measured'
_exptl_crystal_F_000 1800
_refine_diff_density_max 1.193
_refine_diff_density_min -1.269
_refine_diff_density_rms 0.145
_refine_ls_extinction_coef 0.0011(4)
_refine_ls_extinction_expression Fc^*^==kFc[1+0.001xFc^2^\l^3^/sin(2\q)]^-1/4^
_refine_ls_extinction_method SHELXL
_refine_ls_goodness_of_fit_ref 1.085
_refine_ls_hydrogen_treatment mixed
_refine_ls_matrix_type full
_refine_ls_number_parameters 397
_refine_ls_number_reflns 5383
_refine_ls_number_restraints 20
_refine_ls_restrained_S_all 1.085
_refine_ls_R_factor_all 0.1203
_refine_ls_R_factor_gt 0.0703
_refine_ls_shift/su_max 0.000
_refine_ls_shift/su_mean 0.000
_refine_ls_structure_factor_coef Fsqd
_refine_ls_weighting_details 'w==1/[\s^2^(Fo^2^)+(0.1357P)^2^+0.0000P] where P==(Fo^2^+2Fc^2^)/3'
_refine_ls_weighting_scheme calc
_refine_ls_wR_factor_gt 0.1862
_refine_ls_wR_factor_ref 0.2129
_reflns_number_gt 3523
_reflns_number_total 5383
_reflns_threshold_expression >2sigma(I)
_cod_data_source_file b009773j.txt
_cod_data_source_block 1
_cod_depositor_comments
;
The following automatic conversions were performed:

data item '_symmetry_cell_setting' value 'Orthorhombic' was changed
to 'orthorhombic' in accordance with the
/home/saulius/struct/COD-crude-data/automatic-downloads/DataCite-retrospective/RSC/depositions/lib/dictionaries/cif_core.dic
dictionary named 'cif_core.dic' version 2.4.2 last updated on
2011-04-26.

data item '_refine_ls_weighting_scheme' value 'calc
w==1/[\s^2^(Fo^2^)+(0.1357P)^2^+0.0000P] where P==(Fo^2^+2Fc^2^)/3'
was changed to 'calc'. A new data item '_refine_ls_weighting_details'
was created with the value set to
'w==1/[\s^2^(Fo^2^)+(0.1357P)^2^+0.0000P] where P==(Fo^2^+2Fc^2^)/3'.

Automatic conversion script
Id: cif_fix_values 6909 2019-04-08 15:41:33Z antanas 
;
_cod_original_sg_symbol_H-M 'P 21/a'
_cod_database_code 7702526

loop_
_symmetry_equiv_pos_as_xyz
'x, y, z'
'-x+1/2, y+1/2, -z'
'-x, -y, -z'
'x-1/2, -y-1/2, z'

loop_
_atom_site_label
_atom_site_type_symbol
_atom_site_fract_x
_atom_site_fract_y
_atom_site_fract_z
_atom_site_U_iso_or_equiv
_atom_site_adp_type
_atom_site_occupancy
_atom_site_calc_flag
_atom_site_refinement_flags
CuA Cu 0.59127(15) 0.40292(5) 0.13218(7) 0.0458(4) Uani 1 d .
BrA Br 0.36642(16) 0.47238(6) 0.14831(7) 0.0684(4) Uani 1 d .
N1A N 0.6309(12) 0.3784(4) 0.2390(5) 0.055(2) Uani 1 d .
H1A H 0.5404 0.3902 0.2659 0.066 Uiso 1 calc R
C2A C 0.6499(17) 0.3125(5) 0.2464(7) 0.067(3) Uani 1 d .
H2A1 H 0.5507 0.2962 0.2700 0.081 Uiso 1 calc R
H2A2 H 0.7462 0.3039 0.2772 0.081 Uiso 1 calc R
C3A C 0.6732(14) 0.2825(5) 0.1737(7) 0.053(3) Uani 1 d .
N4A N 0.6470(10) 0.3184(4) 0.1141(5) 0.045(2) Uani 1 d .
C5A C 0.6659(13) 0.3000(5) 0.0470(7) 0.055(3) Uani 1 d .
C6A C 0.6406(17) 0.3457(6) -0.0112(6) 0.065(3) Uani 1 d .
H6A1 H 0.7347 0.3445 -0.0449 0.078 Uiso 1 calc R
H6A2 H 0.5392 0.3363 -0.0383 0.078 Uiso 1 calc R
N7A N 0.6260(12) 0.4066(4) 0.0198(5) 0.056(3) Uani 1 d .
H7A H 0.5364 0.4254 -0.0010 0.067 Uiso 1 calc R
C8A C 0.7801(19) 0.4437(5) 0.0081(8) 0.071(4) Uani 1 d .
H8A1 H 0.7509 0.4859 0.0094 0.085 Uiso 1 calc R
H8A2 H 0.8280 0.4349 -0.0395 0.085 Uiso 1 calc R
C9A C 0.9074(15) 0.4300(5) 0.0672(6) 0.059(3) Uani 1 d .
H9A1 H 0.9383 0.3880 0.0653 0.070 Uiso 1 calc R
H9A2 H 1.0082 0.4537 0.0595 0.070 Uiso 1 calc R
N10A N 0.8353(11) 0.4439(4) 0.1372(5) 0.049(2) Uani 1 d .
H10A H 0.8256 0.4843 0.1429 0.059 Uiso 1 calc R
C11A C 0.9089(16) 0.4166(6) 0.2030(7) 0.067(3) Uani 1 d .
H11A H 1.0053 0.4398 0.2188 0.081 Uiso 1 calc R
H11B H 0.9469 0.3762 0.1919 0.081 Uiso 1 calc R
C12A C 0.7810(17) 0.4145(6) 0.2627(7) 0.070(4) Uani 1 d .
H12A H 0.7458 0.4549 0.2749 0.084 Uiso 1 calc R
H12B H 0.8302 0.3966 0.3060 0.084 Uiso 1 calc R
C13A C 0.7099(16) 0.2220(5) 0.1610(9) 0.071(4) Uani 1 d .
H13A H 0.7242 0.1957 0.1998 0.085 Uiso 1 calc R
C14A C 0.7245(16) 0.2022(5) 0.0900(10) 0.077(4) Uani 1 d .
H14A H 0.7486 0.1620 0.0818 0.092 Uiso 1 calc R
C15A C 0.7054(17) 0.2384(5) 0.0325(8) 0.072(4) Uani 1 d .
H15A H 0.7173 0.2243 -0.0151 0.087 Uiso 1 calc R
CuB Cu 0.41553(15) 0.59679(5) 0.39094(7) 0.0429(3) Uani 1 d .
BrB Br 0.68964(15) 0.54865(6) 0.39480(8) 0.0635(4) Uani 1 d .
N1B N 0.4068(13) 0.6401(4) 0.4907(5) 0.062(3) Uani 1 d .
H1B H 0.5028 0.6311 0.5155 0.074 Uiso 1 calc R
C2B C 0.4006(19) 0.7058(5) 0.4808(6) 0.070(4) Uani 1 d .
H2B1 H 0.3166 0.7224 0.5135 0.084 Uiso 1 calc R
H2B2 H 0.5086 0.7228 0.4941 0.084 Uiso 1 calc R
C3B C 0.3598(14) 0.7232(5) 0.4052(7) 0.056(3) Uani 1 d .
N4B N 0.3690(10) 0.6774(3) 0.3559(4) 0.0408(19) Uani 1 d .
C5B C 0.3282(14) 0.6860(5) 0.2845(6) 0.052(3) Uani 1 d .
C6B C 0.3356(17) 0.6290(5) 0.2409(7) 0.064(3) Uani 1 d .
H6B1 H 0.2445 0.6283 0.2057 0.077 Uiso 1 calc R
H6B2 H 0.4411 0.6270 0.2144 0.077 Uiso 1 calc R
N7B N 0.3212(11) 0.5767(4) 0.2911(5) 0.055(2) Uani 1 d .
H7B H 0.3760 0.5445 0.2719 0.067 Uiso 1 calc R
C8B C 0.1448(16) 0.5608(6) 0.3079(8) 0.070(4) Uani 1 d .
H8B1 H 0.0923 0.5438 0.2648 0.083 Uiso 1 calc R
H8B2 H 0.0832 0.5968 0.3211 0.083 Uiso 1 calc R
C9B C 0.1349(17) 0.5162(5) 0.3699(8) 0.073(4) Uani 1 d .
H9B1 H 0.0187 0.5102 0.3843 0.088 Uiso 1 calc R
H9B2 H 0.1811 0.4780 0.3546 0.088 Uiso 1 calc R
N10B N 0.2335(12) 0.5407(4) 0.4322(6) 0.057(3) Uani 1 d .
H10B H 0.2802 0.5106 0.4590 0.069 Uiso 1 calc R
C11B C 0.1417(18) 0.5819(6) 0.4785(8) 0.079(4) Uani 1 d .
H11C H 0.0553 0.5604 0.5052 0.094 Uiso 1 calc R
H11D H 0.0872 0.6121 0.4485 0.094 Uiso 1 calc R
C12B C 0.260(2) 0.6117(7) 0.5315(7) 0.082(4) Uani 1 d .
H12C H 0.3018 0.5823 0.5660 0.098 Uiso 1 calc R
H12D H 0.1999 0.6423 0.5587 0.098 Uiso 1 calc R
C13B C 0.3226(14) 0.7803(5) 0.3797(7) 0.057(3) Uani 1 d .
H13B H 0.3205 0.8127 0.4117 0.068 Uiso 1 calc R
C14B C 0.2892(17) 0.7884(6) 0.3076(8) 0.072(4) Uani 1 d .
H14B H 0.2653 0.8270 0.2914 0.087 Uiso 1 calc R
C15B C 0.2889(17) 0.7421(6) 0.2566(8) 0.071(4) Uani 1 d .
H15B H 0.2641 0.7483 0.2075 0.085 Uiso 1 calc R
Cl1 Cl 0.7634(3) 0.66065(13) 0.62401(16) 0.0570(7) Uani 1 d D
O111 O 0.663(3) 0.7137(7) 0.6146(13) 0.102(12) Uiso 0.40(2) d PD
O121 O 0.9333(16) 0.6780(11) 0.6421(14) 0.120(12) Uiso 0.40(2) d PD
O131 O 0.697(3) 0.6261(9) 0.6838(10) 0.098(10) Uiso 0.40(2) d PD
O141 O 0.763(3) 0.6262(10) 0.5588(9) 0.099(10) Uiso 0.40(2) d PD
O112 O 0.686(2) 0.7186(5) 0.6346(10) 0.089(7) Uiso 0.60(2) d PD
O122 O 0.894(2) 0.6516(9) 0.6748(9) 0.155(11) Uiso 0.60(2) d PD
O132 O 0.823(2) 0.6565(7) 0.5502(6) 0.090(6) Uiso 0.60(2) d PD
O142 O 0.6323(16) 0.6156(6) 0.6328(10) 0.088(6) Uiso 0.60(2) d PD
Cl2 Cl 0.8145(4) 0.62071(12) 0.11869(16) 0.0602(7) Uani 1 d .
O21 O 0.825(2) 0.5789(5) 0.1762(7) 0.140(6) Uani 1 d .
O22 O 0.6858(13) 0.6623(4) 0.1347(6) 0.085(3) Uani 1 d .
O23 O 0.9692(15) 0.6547(6) 0.1097(8) 0.123(4) Uani 1 d .
O24 O 0.7725(17) 0.5913(5) 0.0510(6) 0.109(4) Uani 1 d .

loop_
_atom_site_aniso_label
_atom_site_aniso_U_11
_atom_site_aniso_U_22
_atom_site_aniso_U_33
_atom_site_aniso_U_23
_atom_site_aniso_U_13
_atom_site_aniso_U_12
CuA 0.0453(7) 0.0494(7) 0.0429(7) -0.0006(6) 0.0005(7) 0.0122(5)
BrA 0.0598(8) 0.0783(8) 0.0671(9) -0.0162(6) -0.0088(6) 0.0316(6)
N1A 0.050(6) 0.080(6) 0.036(5) -0.003(5) 0.004(4) 0.015(5)
C2A 0.069(8) 0.069(8) 0.064(8) 0.014(6) 0.022(6) 0.018(6)
C3A 0.045(6) 0.053(6) 0.063(8) 0.014(6) 0.006(5) 0.000(5)
N4A 0.036(5) 0.050(5) 0.049(6) 0.002(4) 0.010(4) -0.001(3)
C5A 0.039(6) 0.058(7) 0.069(9) -0.026(6) 0.003(5) 0.000(5)
C6A 0.076(9) 0.090(9) 0.029(6) -0.021(6) 0.003(5) 0.008(6)
N7A 0.061(6) 0.078(7) 0.029(5) 0.010(4) 0.002(4) 0.028(5)
C8A 0.086(10) 0.056(7) 0.070(9) 0.010(6) 0.023(7) 0.015(6)
C9A 0.064(8) 0.059(7) 0.053(7) 0.008(6) 0.009(6) -0.010(6)
N10A 0.055(6) 0.048(5) 0.045(5) -0.001(4) -0.006(4) 0.004(4)
C11A 0.057(8) 0.069(8) 0.075(9) -0.015(6) -0.022(7) 0.001(6)
C12A 0.068(9) 0.075(9) 0.065(9) -0.017(7) -0.007(7) 0.010(6)
C13A 0.056(8) 0.046(7) 0.111(12) 0.012(7) 0.003(7) -0.007(5)
C14A 0.065(8) 0.033(6) 0.132(14) -0.018(8) -0.005(8) -0.004(5)
C15A 0.069(9) 0.051(7) 0.097(11) -0.016(7) 0.002(7) -0.004(6)
CuB 0.0362(7) 0.0462(7) 0.0464(8) 0.0002(5) -0.0015(5) 0.0078(4)
BrB 0.0428(6) 0.0664(7) 0.0813(9) -0.0028(6) -0.0031(6) 0.0179(5)
N1B 0.065(6) 0.061(6) 0.060(6) 0.011(5) 0.001(5) 0.019(5)
C2B 0.106(10) 0.053(7) 0.051(7) -0.017(6) -0.024(7) 0.015(7)
C3B 0.047(6) 0.053(7) 0.067(8) -0.007(6) 0.010(5) 0.011(5)
N4B 0.043(5) 0.041(4) 0.038(5) 0.002(4) 0.007(3) 0.007(3)
C5B 0.050(6) 0.066(7) 0.041(7) 0.009(5) 0.002(5) -0.005(5)
C6B 0.073(9) 0.073(8) 0.047(7) -0.004(6) 0.000(6) 0.009(6)
N7B 0.049(6) 0.052(5) 0.065(7) -0.013(5) 0.011(5) 0.007(4)
C8B 0.055(8) 0.070(9) 0.083(10) -0.024(7) -0.011(6) -0.003(6)
C9B 0.058(7) 0.051(7) 0.111(12) -0.004(7) -0.001(8) 0.004(5)
N10B 0.050(6) 0.059(6) 0.064(6) 0.026(5) 0.014(5) 0.009(4)
C11B 0.072(10) 0.084(10) 0.080(10) -0.001(8) 0.024(8) 0.013(7)
C12B 0.101(12) 0.098(11) 0.046(8) 0.012(7) 0.030(7) 0.026(8)
C13B 0.051(7) 0.053(7) 0.066(9) 0.002(6) 0.003(6) 0.007(5)
C14B 0.074(9) 0.055(8) 0.088(11) 0.023(7) -0.001(7) 0.011(6)
C15B 0.072(8) 0.070(8) 0.070(9) 0.028(7) 0.013(6) 0.016(6)
Cl1 0.0495(16) 0.0728(18) 0.0487(17) 0.0052(14) -0.0034(12) 0.0061(11)
Cl2 0.0699(19) 0.0506(15) 0.060(2) -0.0015(14) -0.0029(14) 0.0053(13)
O21 0.226(18) 0.077(7) 0.117(10) 0.029(7) -0.050(11) -0.016(9)
O22 0.090(7) 0.083(6) 0.080(6) -0.017(5) -0.009(6) 0.018(5)
O23 0.076(8) 0.148(11) 0.146(12) -0.005(9) 0.022(7) -0.016(7)
O24 0.127(10) 0.114(9) 0.086(8) -0.040(7) -0.007(7) 0.018(7)

loop_
_atom_type_symbol
_atom_type_description
_atom_type_scat_dispersion_real
_atom_type_scat_dispersion_imag
_atom_type_scat_source
C C 0.0033 0.0016 'International Tables Vol C Tables 4.2.6.8 and 6.1.1.4'
H H 0.0000 0.0000 'International Tables Vol C Tables 4.2.6.8 and 6.1.1.4'
N N 0.0061 0.0033 'International Tables Vol C Tables 4.2.6.8 and 6.1.1.4'
O O 0.0106 0.0060 'International Tables Vol C Tables 4.2.6.8 and 6.1.1.4'
Cu Cu 0.3201 1.2651 'International Tables Vol C Tables 4.2.6.8 and 6.1.1.4'
Cl Cl 0.1484 0.1585 'International Tables Vol C Tables 4.2.6.8 and 6.1.1.4'
Br Br -0.2901 2.4595 'International Tables Vol C Tables 4.2.6.8 and 6.1.1.4'

loop_
_geom_angle_atom_site_label_1
_geom_angle_atom_site_label_2
_geom_angle_atom_site_label_3
_geom_angle
N4A CuA N1A 82.5(4)
N4A CuA N7A 80.8(4)
N1A CuA N7A 158.8(4)
N4A CuA N10A 102.2(3)
N1A CuA N10A 86.2(4)
N7A CuA N10A 84.6(4)
N4A CuA BrA 144.4(2)
N1A CuA BrA 99.8(3)
N7A CuA BrA 101.3(2)
N10A CuA BrA 113.3(2)
C2A N1A C12A 115.1(10)
C2A N1A CuA 111.5(7)
C12A N1A CuA 104.7(8)
N1A C2A C3A 112.0(9)
N4A C3A C13A 117.5(12)
N4A C3A C2A 115.2(9)
C13A C3A C2A 127.2(12)
C5A N4A C3A 123.3(10)
C5A N4A CuA 119.2(7)
C3A N4A CuA 117.5(7)
N4A C5A C15A 120.2(12)
N4A C5A C6A 116.2(9)
C15A C5A C6A 123.6(11)
N7A C6A C5A 111.5(8)
C6A N7A C8A 113.0(9)
C6A N7A CuA 110.7(7)
C8A N7A CuA 105.8(7)
N7A C8A C9A 109.6(9)
N10A C9A C8A 109.1(10)
C9A N10A C11A 118.8(9)
C9A N10A CuA 103.4(7)
C11A N10A CuA 102.6(7)
N10A C11A C12A 109.9(10)
C11A C12A N1A 110.2(10)
C14A C13A C3A 119.0(13)
C15A C14A C13A 122.7(12)
C14A C15A C5A 117.2(13)
N4B CuB N7B 80.6(4)
N4B CuB N10B 123.4(3)
N7B CuB N10B 86.3(4)
N4B CuB N1B 81.5(3)
N7B CuB N1B 152.6(4)
N10B CuB N1B 86.3(4)
N4B CuB BrB 126.1(2)
N7B CuB BrB 105.1(3)
N10B CuB BrB 110.6(3)
N1B CuB BrB 102.2(3)
C2B N1B C12B 116.5(10)
C2B N1B CuB 110.8(7)
C12B N1B CuB 105.3(8)
C3B C2B N1B 112.5(9)
N4B C3B C13B 118.4(11)
N4B C3B C2B 114.4(9)
C13B C3B C2B 127.1(10)
C5B N4B C3B 121.1(9)
C5B N4B CuB 119.5(7)
C3B N4B CuB 119.0(7)
N4B C5B C15B 122.3(11)
N4B C5B C6B 112.4(9)
C15B C5B C6B 125.3(11)
N7B C6B C5B 109.5(9)
C8B N7B C6B 112.9(10)
C8B N7B CuB 102.5(7)
C6B N7B CuB 110.7(7)
N7B C8B C9B 111.3(11)
N10B C9B C8B 107.9(10)
C11B N10B C9B 114.6(11)
C11B N10B CuB 100.5(8)
C9B N10B CuB 108.2(8)
N10B C11B C12B 110.1(12)
C11B C12B N1B 110.3(11)
C14B C13B C3B 119.3(11)
C13B C14B C15B 123.6(11)
C5B C15B C14B 115.0(12)
O122 Cl1 O141 118.8(13)
O122 Cl1 O132 111.8(7)
O141 Cl1 O132 34.4(9)
O122 Cl1 O111 127.2(13)
O141 Cl1 O111 110.1(8)
O132 Cl1 O111 97.1(12)
O122 Cl1 O131 72.0(11)
O141 Cl1 O131 110.3(8)
O132 Cl1 O131 143.4(10)
O111 Cl1 O131 109.2(8)
O122 Cl1 O112 110.6(7)
O141 Cl1 O112 126.6(12)
O132 Cl1 O112 109.0(7)
O111 Cl1 O112 16.9(13)
O131 Cl1 O112 102.8(12)
O122 Cl1 O121 36.7(11)
O141 Cl1 O121 110.1(8)
O132 Cl1 O121 85.7(11)
O111 Cl1 O121 108.9(8)
O131 Cl1 O121 108.2(8)
O112 Cl1 O121 97.2(13)
O122 Cl1 O142 110.7(7)
O141 Cl1 O142 73.5(10)
O132 Cl1 O142 107.2(6)
O111 Cl1 O142 100.7(12)
O131 Cl1 O142 44.2(10)
O112 Cl1 O142 107.4(7)
O121 Cl1 O142 146.0(11)
O122 O121 Cl1 69.4(8)
O142 O131 Cl1 68.8(8)
O142 O131 O122 115.5(11)
Cl1 O131 O122 53.1(6)
O132 O141 Cl1 73.7(9)
O132 O141 O142 126.8(12)
Cl1 O141 O142 54.2(6)
O121 O122 Cl1 73.9(10)
O121 O122 O131 128.1(11)
Cl1 O122 O131 54.9(6)
O141 O132 Cl1 71.9(8)
O131 O142 Cl1 67.0(7)
O131 O142 O141 111.1(12)
Cl1 O142 O141 52.2(6)
O21 Cl2 O22 108.9(9)
O21 Cl2 O24 110.8(8)
O22 Cl2 O24 108.0(7)
O21 Cl2 O23 112.3(9)
O22 Cl2 O23 107.1(7)
O24 Cl2 O23 109.7(8)

loop_
_geom_bond_atom_site_label_1
_geom_bond_atom_site_label_2
_geom_bond_distance
CuA N4A 1.965(9)
CuA N1A 2.054(9)
CuA N7A 2.077(9)
CuA N10A 2.146(9)
CuA BrA 2.384(3)
N1A C2A 1.484(14)
N1A C12A 1.503(16)
C2A C3A 1.500(17)
C3A N4A 1.370(14)
C3A C13A 1.398(16)
N4A C5A 1.302(14)
C5A C15A 1.433(16)
C5A C6A 1.489(17)
C6A N7A 1.475(14)
N7A C8A 1.494(17)
C8A C9A 1.512(18)
C9A N10A 1.437(15)
N10A C11A 1.471(15)
C11A C12A 1.493(18)
C13A C14A 1.38(2)
C14A C15A 1.34(2)
CuB N4B 1.945(8)
CuB N7B 2.026(10)
CuB N10B 2.058(9)
CuB N1B 2.067(10)
CuB BrB 2.430(3)
N1B C2B 1.479(14)
N1B C12B 1.523(17)
C2B C3B 1.473(16)
C3B N4B 1.363(13)
C3B C13B 1.390(15)
N4B C5B 1.361(13)
C5B C15B 1.387(16)
C5B C6B 1.501(16)
C6B N7B 1.490(15)
N7B C8B 1.479(16)
C8B C9B 1.510(19)
C9B N10B 1.487(17)
N10B C11B 1.447(15)
C11B C12B 1.51(2)
C13B C14B 1.357(18)
C14B C15B 1.392(19)
Cl1 O122 1.406(11)
Cl1 O141 1.420(11)
Cl1 O132 1.433(10)
Cl1 O111 1.437(10)
Cl1 O131 1.438(11)
Cl1 O112 1.444(9)
Cl1 O121 1.444(11)
Cl1 O142 1.457(10)
O121 O122 0.90(3)
O131 O142 1.09(2)
O131 O122 1.67(2)
O141 O132 0.84(2)
O141 O142 1.72(2)
Cl2 O21 1.408(12)
Cl2 O22 1.412(10)
Cl2 O24 1.441(11)
Cl2 O23 1.454(12)

loop_
_geom_torsion_atom_site_label_1
_geom_torsion_atom_site_label_2
_geom_torsion_atom_site_label_3
_geom_torsion_atom_site_label_4
_geom_torsion
N4A C5A C6A N7A 9.6(14)
C5A C6A N7A C8A 105.4(11)
C6A N7A C8A C9A -83.7(12)
N7A C8A C9A N10A -60.0(12)
C8A C9A N10A C11A 159.9(10)
C9A N10A C11A C12A -156.1(10)
N10A C11A C12A N1A 59.5(13)
C11A C12A N1A C2A 82.0(13)
C12A N1A C2A C3A -106.4(12)
N1A C2A C3A N4A -9.7(14)
C2A C3A N4A C5A 178.3(10)
C3A N4A C5A C6A -177.0(10)
N4A C5A C6A N7A 9.6(14)
N4B C5B C6B N7B 21.4(13)
C5B C6B N7B C8B 85.1(12)
C6B N7B C8B C9B -168.6(10)
N7B C8B C9B N10B 52.6(14)
C8B C9B N10B C11B 84.6(13)
C9B N10B C11B C12B -170.4(11)
N10B C11B C12B N1B 53.2(15)
C11B C12B N1B C2B 102.6(13)
C12B N1B C2B C3B -106.1(14)
N1B C2B C3B N4B -12.6(16)
C2B C3B N4B C5B 177.3(11)
C3B N4B C5B C6B -176.1(10)
N4B C5B C6B N7B 21.4(13)
